data_4346209
loop_
_publ_author_name
'Carb\'o, Jorge J'
'Garc\'ia-L\'opez, Diego'
'Gonz\'alez-Del Moral, Octavio'
'Mart\'in, Avelino'
'Mena, Miguel'
'Santamar\'ia, Cristina'

_publ_section_title
;
 Carbon-nitrogen bond construction and carbon-oxygen double bond cleavage
 on a molecular titanium oxonitride: a combined experimental and
 computational study.
;
_journal_issue 19
_journal_name_full 'Inorganic chemistry'
_journal_page_first 9401
_journal_page_last 9412
_journal_paper_doi 10.1021/acs.inorgchem.5b00943
_journal_volume 54
_journal_year 2015
_chemical_compound_source 'synthesis as described'
_chemical_formula_moiety 'C44 H57 N1 O4 Ti3'
_chemical_formula_sum 'C44 H57 N O4 Ti3'
_chemical_formula_weight 807.61
_space_group_crystal_system monoclinic
_space_group_IT_number 14
_space_group_name_Hall '-P 2yn'
_space_group_name_H-M_alt 'P 1 21/n 1'
_atom_sites_solution_hydrogens geom
_atom_sites_solution_primary direct
_atom_sites_solution_secondary difmap
_audit_conform_dict_location ftp://ftp.iucr.org/pub/cif_core.dic
_audit_conform_dict_name cif_core.dic
_audit_conform_dict_version 2.4
_audit_creation_date 2009-11-26T11:59:57-00:00
_audit_creation_method 'WinGX routine CIF_UPDATE'
_cell_angle_alpha 90
_cell_angle_beta 103.121(9)
_cell_angle_gamma 90
_cell_formula_units_Z 4
_cell_length_a 12.8055(14)
_cell_length_b 21.745(3)
_cell_length_c 15.4291(14)
_cell_measurement_reflns_used 84
_cell_measurement_temperature 200(2)
_cell_measurement_theta_max 18
_cell_measurement_theta_min 3
_cell_measurement_wavelength 0.71073
_cell_volume 4184.2(8)
_computing_cell_refinement 'Dirax/lsq (Duisenberg & Schreurs, 1989-2000)'
_computing_data_collection 'Collect (Bruker AXS BV, 1997-2004)'
_computing_data_reduction 'EvalCCD (Duisenberg & Schreurs 1990-2000)'
_computing_molecular_graphics 'Ortep-3 for Windows (Farrugia, 1997)'
_computing_publication_material 'WinGX publication routines (Farrugia, 1999)'
_computing_structure_refinement 'SHELXL-97 (Sheldrick, 1997)'
_computing_structure_solution 'SHELXS-97 (Sheldrick, 1997)'
_diffrn_ambient_temperature 200(2)
_diffrn_detector 'CCD plate'
_diffrn_detector_area_resol_mean 9
_diffrn_measured_fraction_theta_full 0.988
_diffrn_measured_fraction_theta_max 0.988
_diffrn_measurement_device '95mm CCD camera on \k-goniostat'
_diffrn_measurement_device_type KappaCCD
_diffrn_measurement_method 'CCD rotation images, thick slices'
_diffrn_orient_matrix_type X=UH
_diffrn_orient_matrix_UB_11 0.01
_diffrn_orient_matrix_UB_12 0
_diffrn_orient_matrix_UB_13 0
_diffrn_orient_matrix_UB_21 0
_diffrn_orient_matrix_UB_22 0.01
_diffrn_orient_matrix_UB_23 0
_diffrn_orient_matrix_UB_31 0
_diffrn_orient_matrix_UB_32 0
_diffrn_orient_matrix_UB_33 0.01
_diffrn_radiation_monochromator graphite
_diffrn_radiation_probe x-ray
_diffrn_radiation_type MoK\a
_diffrn_radiation_wavelength 0.71073
_diffrn_reflns_av_R_equivalents 0.1051
_diffrn_reflns_av_unetI/netI 0.1394
_diffrn_reflns_limit_h_max 15
_diffrn_reflns_limit_h_min -16
_diffrn_reflns_limit_k_max 28
_diffrn_reflns_limit_k_min -28
_diffrn_reflns_limit_l_max 20
_diffrn_reflns_limit_l_min 0
_diffrn_reflns_number 88320
_diffrn_reflns_reduction_process
;
 Scaled and merged with SORTAV
 R.H. Blessing, (1987) Cryst. Rev. 1, 3-58
 R.H. Blessing, (1989) J. Appl. Cryst. 22, 396-397
;
_diffrn_reflns_theta_full 27.51
_diffrn_reflns_theta_max 27.51
_diffrn_reflns_theta_min 3.12
_diffrn_source 'Enraf Nonius FR590'
_exptl_absorpt_coefficient_mu 0.6
_exptl_absorpt_correction_T_max 0.908
_exptl_absorpt_correction_T_min 0.759
_exptl_absorpt_correction_type multi-scan
_exptl_absorpt_process_details
;
 R.H. Blessing, Acta Cryst. (1995), A51, 33-38
;
_exptl_crystal_colour red
_exptl_crystal_density_diffrn 1.282
_exptl_crystal_density_method 'not measured'
_exptl_crystal_description prism
_exptl_crystal_F_000 1704
_exptl_crystal_size_max 0.43
_exptl_crystal_size_mid 0.27
_exptl_crystal_size_min 0.21
_refine_diff_density_max 0.455
_refine_diff_density_min -0.553
_refine_diff_density_rms 0.098
_refine_ls_extinction_method none
_refine_ls_goodness_of_fit_ref 1.038
_refine_ls_hydrogen_treatment constr
_refine_ls_matrix_type full
_refine_ls_number_parameters 485
_refine_ls_number_reflns 9496
_refine_ls_number_restraints 0
_refine_ls_restrained_S_all 1.038
_refine_ls_R_factor_all 0.1705
_refine_ls_R_factor_gt 0.0709
_refine_ls_shift/su_max 0.02
_refine_ls_shift/su_mean 0
_refine_ls_structure_factor_coef Fsqd
_refine_ls_weighting_details 'calc w=1/[\s^2^(Fo^2^)+(0.0618P)^2^+8.6906P] where P=(Fo^2^+2Fc^2^)/3'
_refine_ls_weighting_scheme calc
_refine_ls_wR_factor_gt 0.1503
_refine_ls_wR_factor_ref 0.1882
_reflns_number_gt 4702
_reflns_number_total 9496
_reflns_threshold_expression >2sigma(I)
_cod_data_source_file ic5b00943_si_001.cif
_cod_data_source_block 7
_cod_original_cell_volume 4184.1(8)
_cod_original_formula_sum 'C44 H57 N1 O4 Ti3'
_cod_database_code 4346209

loop_
_space_group_symop_operation_xyz
'x, y, z'
'-x+1/2, y+1/2, -z+1/2'
'-x, -y, -z'
'x-1/2, -y-1/2, z-1/2'

loop_
_atom_site_label
_atom_site_type_symbol
_atom_site_fract_x
_atom_site_fract_y
_atom_site_fract_z
_atom_site_U_iso_or_equiv
_atom_site_adp_type
_atom_site_occupancy
_atom_site_symmetry_multiplicity
_atom_site_calc_flag
_atom_site_refinement_flags
C1 C 0.5342(4) 0.3774(2) 0.7602(3) 0.0320(11) Uani 1 1 d .
C11 C 0.2364(4) 0.1569(3) 0.8808(3) 0.0342(12) Uani 1 1 d .
C12 C 0.2378(4) 0.2221(2) 0.8942(3) 0.0322(12) Uani 1 1 d .
C13 C 0.1525(4) 0.2476(3) 0.8298(3) 0.0352(12) Uani 1 1 d .
C14 C 0.1005(4) 0.1991(3) 0.7761(3) 0.0347(12) Uani 1 1 d .
C15 C 0.1514(4) 0.1434(3) 0.8081(3) 0.0362(13) Uani 1 1 d .
C16 C 0.3114(5) 0.1126(3) 0.9373(4) 0.0519(16) Uani 1 1 d .
H16A H 0.2916 0.1075 0.9933 0.078 Uiso 1 1 calc R
H16B H 0.3833 0.1282 0.9475 0.078 Uiso 1 1 calc R
H16C H 0.3075 0.0736 0.9075 0.078 Uiso 1 1 calc R
C17 C 0.3181(5) 0.2569(3) 0.9632(4) 0.0480(15) Uani 1 1 d .
H17A H 0.3618 0.2819 0.9343 0.072 Uiso 1 1 calc R
H17B H 0.3627 0.2283 1.0024 0.072 Uiso 1 1 calc R
H17C H 0.281 0.2826 0.9969 0.072 Uiso 1 1 calc R
C18 C 0.1229(5) 0.3147(3) 0.8177(4) 0.0511(16) Uani 1 1 d .
H18A H 0.0603 0.3225 0.8404 0.077 Uiso 1 1 calc R
H18B H 0.1082 0.3249 0.7556 0.077 Uiso 1 1 calc R
H18C H 0.1813 0.3394 0.8494 0.077 Uiso 1 1 calc R
C19 C 0.0043(4) 0.2051(4) 0.6993(4) 0.0572(18) Uani 1 1 d .
H19A H 0.0141 0.1796 0.6509 0.086 Uiso 1 1 calc R
H19B H -0.0035 0.2472 0.68 0.086 Uiso 1 1 calc R
H19C H -0.0589 0.1923 0.7179 0.086 Uiso 1 1 calc R
C20 C 0.1191(5) 0.0809(3) 0.7713(4) 0.0510(16) Uani 1 1 d .
H20A H 0.1785 0.0532 0.7886 0.076 Uiso 1 1 calc R
H20B H 0.0983 0.0831 0.7075 0.076 Uiso 1 1 calc R
H20C H 0.0598 0.0664 0.7941 0.076 Uiso 1 1 calc R
C21 C 0.2240(4) 0.3106(3) 0.5040(3) 0.0389(13) Uani 1 1 d .
C22 C 0.3145(5) 0.2950(3) 0.4696(3) 0.0394(13) Uani 1 1 d .
C23 C 0.3877(4) 0.3422(3) 0.4896(3) 0.0372(13) Uani 1 1 d .
C24 C 0.3451(5) 0.3892(2) 0.5333(3) 0.0349(12) Uani 1 1 d .
C25 C 0.2431(4) 0.3695(3) 0.5430(3) 0.0351(12) Uani 1 1 d .
C26 C 0.1250(6) 0.2730(4) 0.4972(5) 0.074(2) Uani 1 1 d .
H26A H 0.096 0.2803 0.5484 0.11 Uiso 1 1 calc R
H26B H 0.1424 0.2302 0.4946 0.11 Uiso 1 1 calc R
H26C H 0.0731 0.2843 0.4444 0.11 Uiso 1 1 calc R
C27 C 0.3262(7) 0.2355(3) 0.4231(4) 0.082(3) Uani 1 1 d .
H27A H 0.2706 0.2324 0.3698 0.122 Uiso 1 1 calc R
H27B H 0.3205 0.2017 0.4618 0.122 Uiso 1 1 calc R
H27C H 0.3949 0.2343 0.4081 0.122 Uiso 1 1 calc R
C28 C 0.4956(6) 0.3435(4) 0.4655(5) 0.077(2) Uani 1 1 d .
H28A H 0.524 0.3025 0.4679 0.116 Uiso 1 1 calc R
H28B H 0.5438 0.3692 0.5069 0.116 Uiso 1 1 calc R
H28C H 0.4875 0.3596 0.4064 0.116 Uiso 1 1 calc R
C29 C 0.3927(7) 0.4506(3) 0.5585(5) 0.069(2) Uani 1 1 d .
H29A H 0.4691 0.4468 0.5775 0.104 Uiso 1 1 calc R
H29B H 0.3644 0.467 0.6062 0.104 Uiso 1 1 calc R
H29C H 0.3752 0.4776 0.5081 0.104 Uiso 1 1 calc R
C30 C 0.1709(6) 0.4056(4) 0.5877(4) 0.067(2) Uani 1 1 d .
H30A H 0.1125 0.3801 0.5953 0.1 Uiso 1 1 calc R
H30B H 0.1433 0.4406 0.5517 0.1 Uiso 1 1 calc R
H30C H 0.2106 0.4194 0.6448 0.1 Uiso 1 1 calc R
C31 C 0.5478(5) 0.0764(3) 0.7514(4) 0.0419(14) Uani 1 1 d .
C32 C 0.4614(4) 0.0495(2) 0.6894(4) 0.0374(13) Uani 1 1 d .
C33 C 0.4678(4) 0.0687(2) 0.6038(4) 0.0375(13) Uani 1 1 d .
C34 C 0.5578(5) 0.1069(3) 0.6126(4) 0.0432(15) Uani 1 1 d .
C35 C 0.6061(4) 0.1130(3) 0.7042(4) 0.0444(15) Uani 1 1 d .
C36 C 0.5726(7) 0.0685(3) 0.8499(4) 0.076(2) Uani 1 1 d .
H36A H 0.6438 0.0523 0.8697 0.114 Uiso 1 1 calc R
H36B H 0.5221 0.0405 0.8658 0.114 Uiso 1 1 calc R
H36C H 0.568 0.1076 0.8778 0.114 Uiso 1 1 calc R
C37 C 0.3786(6) 0.0061(3) 0.7098(6) 0.073(2) Uani 1 1 d .
H37A H 0.3102 0.0263 0.6987 0.11 Uiso 1 1 calc R
H37B H 0.3988 -0.006 0.7712 0.11 Uiso 1 1 calc R
H37C H 0.374 -0.0296 0.6727 0.11 Uiso 1 1 calc R
C38 C 0.3889(6) 0.0515(4) 0.5200(4) 0.072(2) Uani 1 1 d .
H38A H 0.4185 0.0196 0.49 0.108 Uiso 1 1 calc R
H38B H 0.3735 0.0869 0.482 0.108 Uiso 1 1 calc R
H38C H 0.3239 0.0372 0.5344 0.108 Uiso 1 1 calc R
C39 C 0.5970(7) 0.1377(4) 0.5399(6) 0.091(3) Uani 1 1 d .
H39A H 0.6005 0.1813 0.55 0.136 Uiso 1 1 calc R
H39B H 0.5487 0.1292 0.4839 0.136 Uiso 1 1 calc R
H39C H 0.6671 0.1225 0.539 0.136 Uiso 1 1 calc R
C40 C 0.7035(6) 0.1500(4) 0.7435(7) 0.099(3) Uani 1 1 d .
H40A H 0.6831 0.1854 0.7731 0.148 Uiso 1 1 calc R
H40B H 0.7372 0.1632 0.6971 0.148 Uiso 1 1 calc R
H40C H 0.7527 0.1254 0.7856 0.148 Uiso 1 1 calc R
C41 C 0.6478(4) 0.3828(2) 0.7478(3) 0.0326(12) Uani 1 1 d .
C42 C 0.6860(5) 0.3330(3) 0.7064(4) 0.0462(15) Uani 1 1 d .
H42 H 0.6429 0.2984 0.6908 0.055 Uiso 1 1 calc R
C43 C 0.7847(6) 0.3345(4) 0.6891(4) 0.063(2) Uani 1 1 d .
H43 H 0.8087 0.3009 0.6618 0.076 Uiso 1 1 calc R
C44 C 0.8489(5) 0.3837(4) 0.7105(5) 0.070(2) Uani 1 1 d .
H44 H 0.9169 0.3839 0.6985 0.084 Uiso 1 1 calc R
C45 C 0.8136(5) 0.4343(4) 0.7505(5) 0.064(2) Uani 1 1 d .
H45 H 0.8583 0.4682 0.7653 0.076 Uiso 1 1 calc R
C46 C 0.7100(5) 0.4351(3) 0.7691(4) 0.0477(15) Uani 1 1 d .
C47 C 0.6734(6) 0.4932(3) 0.8046(5) 0.073(2) Uani 1 1 d .
H47A H 0.5974 0.4977 0.7825 0.109 Uiso 1 1 calc R
H47B H 0.7097 0.5276 0.7857 0.109 Uiso 1 1 calc R
H47C H 0.6895 0.4916 0.8685 0.109 Uiso 1 1 calc R
C51 C 0.5096(4) 0.3970(2) 0.8467(3) 0.0320(12) Uani 1 1 d .
C52 C 0.5878(5) 0.3927(3) 0.9260(4) 0.0386(13) Uani 1 1 d .
H52 H 0.6575 0.3815 0.9247 0.046 Uiso 1 1 calc R
C53 C 0.5618(6) 0.4051(3) 1.0059(4) 0.0532(16) Uani 1 1 d .
H53 H 0.6137 0.4011 1.0587 0.064 Uiso 1 1 calc R
C54 C 0.4606(5) 0.4233(3) 1.0084(4) 0.0516(16) Uani 1 1 d .
H54 H 0.4442 0.4321 1.0628 0.062 Uiso 1 1 calc R
C55 C 0.3834(5) 0.4287(3) 0.9320(4) 0.0504(16) Uani 1 1 d .
H55 H 0.3148 0.4416 0.9343 0.06 Uiso 1 1 calc R
C56 C 0.4071(4) 0.4150(3) 0.8503(4) 0.0438(14) Uani 1 1 d .
H56 H 0.3539 0.4179 0.7982 0.053 Uiso 1 1 calc R
N1 N 0.4625(3) 0.35285(19) 0.6994(3) 0.0339(10) Uani 1 1 d .
O12 O 0.2718(3) 0.27585(16) 0.6942(2) 0.0327(8) Uani 1 1 d .
O1 O 0.4234(3) 0.18960(16) 0.7910(2) 0.0320(8) Uani 1 1 d .
O23 O 0.4471(3) 0.22746(16) 0.6206(2) 0.0325(8) Uani 1 1 d .
O13 O 0.2858(3) 0.14896(16) 0.6617(2) 0.0335(8) Uani 1 1 d .
Ti1 Ti 0.27669(7) 0.20389(4) 0.75227(6) 0.0260(2) Uani 1 1 d .
Ti2 Ti 0.36989(7) 0.29897(4) 0.62635(5) 0.0244(2) Uani 1 1 d .
Ti3 Ti 0.43281(7) 0.15761(4) 0.68253(6) 0.0263(2) Uani 1 1 d .

loop_
_atom_site_aniso_label
_atom_site_aniso_U_11
_atom_site_aniso_U_22
_atom_site_aniso_U_33
_atom_site_aniso_U_23
_atom_site_aniso_U_13
_atom_site_aniso_U_12
C1 0.032(3) 0.030(3) 0.033(3) 0.003(2) 0.005(2) 0.001(2)
C11 0.037(3) 0.044(3) 0.025(3) 0.005(2) 0.016(2) 0.001(3)
C12 0.028(3) 0.048(3) 0.024(2) 0.000(2) 0.013(2) 0.003(2)
C13 0.036(3) 0.044(3) 0.034(3) 0.003(3) 0.024(2) 0.006(3)
C14 0.025(3) 0.055(3) 0.030(3) 0.002(3) 0.017(2) -0.004(3)
C15 0.033(3) 0.046(3) 0.033(3) 0.007(2) 0.014(2) -0.012(3)
C16 0.062(4) 0.051(4) 0.045(3) 0.013(3) 0.017(3) 0.012(3)
C17 0.050(4) 0.060(4) 0.035(3) -0.008(3) 0.011(3) -0.001(3)
C18 0.053(4) 0.056(4) 0.051(4) 0.004(3) 0.025(3) 0.022(3)
C19 0.028(3) 0.095(5) 0.049(4) 0.003(4) 0.009(3) 0.002(3)
C20 0.056(4) 0.049(4) 0.051(4) 0.008(3) 0.019(3) -0.017(3)
C21 0.031(3) 0.046(4) 0.032(3) 0.010(3) -0.008(2) -0.002(3)
C22 0.058(4) 0.039(3) 0.018(2) 0.000(2) 0.001(2) 0.007(3)
C23 0.037(3) 0.050(3) 0.026(3) 0.009(3) 0.012(2) 0.001(3)
C24 0.049(3) 0.024(3) 0.031(3) 0.004(2) 0.010(3) -0.002(2)
C25 0.041(3) 0.041(3) 0.027(3) 0.004(2) 0.013(2) 0.011(3)
C26 0.046(4) 0.085(5) 0.074(5) 0.019(4) -0.018(4) -0.027(4)
C27 0.124(7) 0.062(5) 0.042(4) -0.021(3) -0.017(4) 0.032(5)
C28 0.058(5) 0.122(7) 0.063(5) 0.019(5) 0.038(4) 0.011(5)
C29 0.094(6) 0.038(4) 0.069(5) 0.006(3) 0.005(4) -0.011(4)
C30 0.070(5) 0.089(5) 0.047(4) 0.012(4) 0.026(4) 0.041(4)
C31 0.044(4) 0.038(3) 0.038(3) 0.001(3) 0.000(3) 0.020(3)
C32 0.039(3) 0.026(3) 0.048(3) 0.001(2) 0.011(3) 0.010(2)
C33 0.038(3) 0.034(3) 0.039(3) -0.011(2) 0.006(2) 0.009(3)
C34 0.048(4) 0.032(3) 0.060(4) 0.009(3) 0.034(3) 0.020(3)
C35 0.024(3) 0.038(3) 0.065(4) -0.014(3) -0.001(3) 0.009(2)
C36 0.109(7) 0.071(5) 0.040(4) -0.002(3) 0.000(4) 0.042(5)
C37 0.078(5) 0.041(4) 0.118(7) 0.001(4) 0.058(5) -0.005(4)
C38 0.077(5) 0.075(5) 0.050(4) -0.027(4) -0.014(4) 0.036(4)
C39 0.108(7) 0.074(5) 0.122(7) 0.033(5) 0.089(6) 0.037(5)
C40 0.044(5) 0.056(5) 0.183(10) -0.038(6) 0.000(5) 0.003(4)
C41 0.027(3) 0.039(3) 0.030(3) 0.002(2) 0.002(2) 0.001(2)
C42 0.037(3) 0.058(4) 0.042(3) 0.004(3) 0.005(3) 0.009(3)
C43 0.051(4) 0.089(6) 0.053(4) 0.005(4) 0.020(3) 0.020(4)
C44 0.028(4) 0.120(7) 0.062(4) 0.019(5) 0.012(3) 0.015(4)
C45 0.037(4) 0.078(5) 0.071(5) 0.022(4) 0.004(3) -0.019(4)
C46 0.038(3) 0.049(4) 0.052(4) 0.004(3) 0.002(3) -0.003(3)
C47 0.062(5) 0.051(4) 0.103(6) -0.005(4) 0.012(4) -0.019(4)
C51 0.029(3) 0.032(3) 0.034(3) -0.002(2) 0.004(2) -0.001(2)
C52 0.032(3) 0.039(3) 0.042(3) -0.002(3) 0.003(2) 0.006(2)
C53 0.063(4) 0.054(4) 0.036(3) -0.005(3) -0.002(3) 0.007(3)
C54 0.063(5) 0.053(4) 0.041(3) -0.010(3) 0.018(3) 0.009(3)
C55 0.045(4) 0.050(4) 0.056(4) 0.000(3) 0.012(3) 0.015(3)
C56 0.028(3) 0.054(4) 0.046(3) -0.004(3) 0.002(3) 0.003(3)
N1 0.032(3) 0.033(2) 0.034(2) -0.0004(19) 0.001(2) -0.002(2)
O12 0.0276(19) 0.034(2) 0.040(2) 0.0026(16) 0.0144(16) 0.0063(15)
O1 0.0260(18) 0.041(2) 0.0291(18) -0.0016(16) 0.0059(15) 0.0024(16)
O23 0.0231(18) 0.041(2) 0.037(2) -0.0029(16) 0.0144(15) 0.0017(15)
O13 0.0306(19) 0.037(2) 0.0338(19) -0.0010(16) 0.0084(15) -0.0037(16)
Ti1 0.0221(5) 0.0326(5) 0.0257(4) 0.0020(4) 0.0105(4) 0.0012(4)
Ti2 0.0217(4) 0.0292(5) 0.0235(4) -0.0009(4) 0.0074(3) -0.0005(4)
Ti3 0.0233(5) 0.0278(5) 0.0289(5) -0.0016(4) 0.0081(4) 0.0025(4)

loop_
_atom_type_symbol
_atom_type_description
_atom_type_scat_dispersion_real
_atom_type_scat_dispersion_imag
_atom_type_scat_source
C C 0.0033 0.0016 'International Tables Vol C Tables 4.2.6.8 and 6.1.1.4'
H H 0 0 'International Tables Vol C Tables 4.2.6.8 and 6.1.1.4'
N N 0.0061 0.0033 'International Tables Vol C Tables 4.2.6.8 and 6.1.1.4'
O O 0.0106 0.006 'International Tables Vol C Tables 4.2.6.8 and 6.1.1.4'
Ti Ti 0.2776 0.4457 'International Tables Vol C Tables 4.2.6.8 and 6.1.1.4'

loop_
_exptl_crystal_face_index_h
_exptl_crystal_face_index_k
_exptl_crystal_face_index_l
_exptl_crystal_face_perp_dist
2 -14 1 0.083
-1 9 0 0.097
3 1 -12 0.187
-3 -2 15 0.238
2 1 -4 0.099
-8 -3 7 0.084
-15 1 -9 0.17
3 -1 5 0.141

loop_
_geom_angle_atom_site_label_1
_geom_angle_atom_site_label_2
_geom_angle_atom_site_label_3
_geom_angle
N1 C1 C51 120.8(5)
N1 C1 C41 119.6(5)
C51 C1 C41 119.5(4)
C15 C11 C12 107.7(5)
C15 C11 C16 127.6(5)
C12 C11 C16 124.6(5)
C15 C11 Ti1 72.6(3)
C12 C11 Ti1 72.5(3)
C16 C11 Ti1 121.9(4)
C13 C12 C11 107.8(5)
C13 C12 C17 126.5(5)
C11 C12 C17 125.8(5)
C13 C12 Ti1 73.1(3)
C11 C12 Ti1 72.6(3)
C17 C12 Ti1 118.7(3)
C14 C13 C12 107.8(5)
C14 C13 C18 125.3(5)
C12 C13 C18 126.9(5)
C14 C13 Ti1 71.8(3)
C12 C13 Ti1 72.5(3)
C18 C13 Ti1 119.9(3)
C15 C14 C13 108.5(5)
C15 C14 C19 125.4(6)
C13 C14 C19 126.1(6)
C15 C14 Ti1 73.2(3)
C13 C14 Ti1 73.7(3)
C19 C14 Ti1 120.7(3)
C11 C15 C14 108.3(5)
C11 C15 C20 126.2(5)
C14 C15 C20 125.5(5)
C11 C15 Ti1 73.2(3)
C14 C15 Ti1 72.3(3)
C20 C15 Ti1 121.0(4)
C25 C21 C22 107.4(5)
C25 C21 C26 126.1(6)
C22 C21 C26 126.5(6)
C25 C21 Ti2 74.1(3)
C22 C21 Ti2 73.0(3)
C26 C21 Ti2 120.4(4)
C23 C22 C21 108.0(5)
C23 C22 C27 127.8(6)
C21 C22 C27 124.1(6)
C23 C22 Ti2 73.3(3)
C21 C22 Ti2 71.9(3)
C27 C22 Ti2 118.8(4)
C22 C23 C24 109.5(5)
C22 C23 C28 124.9(6)
C24 C23 C28 125.6(6)
C22 C23 Ti2 72.8(3)
C24 C23 Ti2 74.6(3)
C28 C23 Ti2 120.3(4)
C23 C24 C25 107.4(5)
C23 C24 C29 127.0(6)
C25 C24 C29 125.4(6)
C23 C24 Ti2 71.3(3)
C25 C24 Ti2 71.9(3)
C29 C24 Ti2 125.9(4)
C21 C25 C24 107.7(4)
C21 C25 C30 127.4(6)
C24 C25 C30 124.9(6)
C21 C25 Ti2 71.2(3)
C24 C25 Ti2 73.7(3)
C30 C25 Ti2 120.3(4)
C35 C31 C32 108.1(5)
C35 C31 C36 125.4(6)
C32 C31 C36 126.5(6)
C35 C31 Ti3 72.3(3)
C32 C31 Ti3 72.4(3)
C36 C31 Ti3 120.4(4)
C33 C32 C31 108.0(5)
C33 C32 C37 125.2(6)
C31 C32 C37 126.7(6)
C33 C32 Ti3 72.9(3)
C31 C32 Ti3 73.1(3)
C37 C32 Ti3 121.3(4)
C34 C33 C32 107.9(5)
C34 C33 C38 127.7(6)
C32 C33 C38 124.4(6)
C34 C33 Ti3 73.4(3)
C32 C33 Ti3 72.8(3)
C38 C33 Ti3 118.3(4)
C33 C34 C35 108.4(5)
C33 C34 C39 127.2(7)
C35 C34 C39 124.4(7)
C33 C34 Ti3 72.4(3)
C35 C34 Ti3 72.0(3)
C39 C34 Ti3 120.5(4)
C31 C35 C34 107.6(5)
C31 C35 C40 126.1(7)
C34 C35 C40 126.3(7)
C31 C35 Ti3 73.4(3)
C34 C35 Ti3 73.4(3)
C40 C35 Ti3 120.3(4)
C46 C41 C42 120.2(5)
C46 C41 C1 123.4(5)
C42 C41 C1 116.2(5)
C43 C42 C41 120.7(6)
C44 C43 C42 121.3(7)
C43 C44 C45 119.8(6)
C44 C45 C46 121.0(7)
C41 C46 C45 117.1(6)
C41 C46 C47 124.8(6)
C45 C46 C47 118.0(6)
C56 C51 C52 118.8(5)
C56 C51 C1 120.6(5)
C52 C51 C1 120.4(5)
C53 C52 C51 120.1(5)
C54 C53 C52 120.5(6)
C55 C54 C53 120.6(6)
C54 C55 C56 120.0(6)
C51 C56 C55 120.0(5)
C1 N1 Ti2 165.5(4)
Ti1 O12 Ti2 124.01(18)
Ti3 O1 Ti1 92.33(15)
Ti3 O23 Ti2 123.63(17)
Ti3 O13 Ti1 92.25(16)
O12 Ti1 O13 100.69(15)
O12 Ti1 O1 102.91(16)
O13 Ti1 O1 84.46(15)
O12 Ti1 C14 100.88(18)
O13 Ti1 C14 108.18(17)
O1 Ti1 C14 150.38(17)
O12 Ti1 C15 135.32(18)
O13 Ti1 C15 94.54(17)
O1 Ti1 C15 120.32(18)
C14 Ti1 C15 34.55(19)
O12 Ti1 C12 108.83(17)
O13 Ti1 C12 148.91(17)
O1 Ti1 C12 97.97(16)
C14 Ti1 C12 57.36(17)
C15 Ti1 C12 57.41(18)
O12 Ti1 C11 142.81(17)
O13 Ti1 C11 114.23(17)
O1 Ti1 C11 93.14(16)
C14 Ti1 C11 57.30(18)
C15 Ti1 C11 34.24(18)
C12 Ti1 C11 34.88(18)
O12 Ti1 C13 87.21(17)
O13 Ti1 C13 142.35(18)
O1 Ti1 C13 129.94(18)
C14 Ti1 C13 34.48(19)
C15 Ti1 C13 57.32(19)
C12 Ti1 C13 34.40(18)
C11 Ti1 C13 57.44(18)
O12 Ti1 Ti3 94.11(11)
O13 Ti1 Ti3 43.65(11)
O1 Ti1 Ti3 43.50(10)
C14 Ti1 Ti3 150.64(15)
C15 Ti1 Ti3 124.36(14)
C12 Ti1 Ti3 139.70(13)
C11 Ti1 Ti3 119.70(13)
C13 Ti1 Ti3 173.43(15)
O12 Ti1 Ti2 28.66(10)
O13 Ti1 Ti2 82.26(11)
O1 Ti1 Ti2 79.46(11)
C14 Ti1 Ti2 127.84(14)
C15 Ti1 Ti2 159.72(14)
C12 Ti1 Ti2 128.75(13)
C11 Ti1 Ti2 161.41(14)
C13 Ti1 Ti2 114.99(13)
Ti3 Ti1 Ti2 65.70(3)
N1 Ti2 O23 106.51(18)
N1 Ti2 O12 104.26(17)
O23 Ti2 O12 103.52(15)
N1 Ti2 C21 134.64(19)
O23 Ti2 C21 112.76(19)
O12 Ti2 C21 88.04(18)
N1 Ti2 C22 130.3(2)
O23 Ti2 C22 87.67(17)
O12 Ti2 C22 118.53(19)
C21 Ti2 C22 35.1(2)
N1 Ti2 C23 96.5(2)
O23 Ti2 C23 97.46(17)
O12 Ti2 C23 144.62(18)
C21 Ti2 C23 57.40(19)
C22 Ti2 C23 33.86(19)
N1 Ti2 C25 100.61(19)
O23 Ti2 C25 144.86(17)
O12 Ti2 C25 90.74(16)
C21 Ti2 C25 34.74(19)
C22 Ti2 C25 57.51(18)
C23 Ti2 C25 57.05(17)
N1 Ti2 C24 80.06(19)
O23 Ti2 C24 130.78(16)
O12 Ti2 C24 122.44(17)
C21 Ti2 C24 57.37(19)
C22 Ti2 C24 56.75(18)
C23 Ti2 C24 34.09(18)
C25 Ti2 C24 34.33(18)
N1 Ti2 Ti1 108.03(13)
O23 Ti2 Ti1 76.54(10)
O12 Ti2 Ti1 27.33(10)
C21 Ti2 Ti1 102.47(14)
C22 Ti2 Ti1 121.59(15)
C23 Ti2 Ti1 155.45(15)
C25 Ti2 Ti1 115.75(13)
C24 Ti2 Ti1 149.24(14)
N1 Ti2 Ti3 110.50(14)
O23 Ti2 Ti3 27.93(10)
O12 Ti2 Ti3 75.78(11)
C21 Ti2 Ti3 114.85(14)
C22 Ti2 Ti3 103.72(14)
C23 Ti2 Ti3 123.08(14)
C25 Ti2 Ti3 148.22(14)
C24 Ti2 Ti3 157.16(13)
Ti1 Ti2 Ti3 48.64(2)
O23 Ti3 O1 101.33(15)
O23 Ti3 O13 102.32(15)
O1 Ti3 O13 85.54(15)
O23 Ti3 C35 102.22(19)
O1 Ti3 C35 106.14(18)
O13 Ti3 C35 150.03(19)
O23 Ti3 C32 144.38(17)
O1 Ti3 C32 111.98(18)
O13 Ti3 C32 92.75(18)
C35 Ti3 C32 57.3(2)
O23 Ti3 C33 110.83(18)
O1 Ti3 C33 146.08(18)
O13 Ti3 C33 97.55(18)
C35 Ti3 C33 57.44(19)
C32 Ti3 C33 34.36(19)
O23 Ti3 C31 136.27(19)
O1 Ti3 C31 92.07(17)
O13 Ti3 C31 120.2(2)
C35 Ti3 C31 34.2(2)
C32 Ti3 C31 34.5(2)
C33 Ti3 C31 57.16(19)
O23 Ti3 C34 89.43(16)
O1 Ti3 C34 140.6(2)
O13 Ti3 C34 129.4(2)
C35 Ti3 C34 34.5(2)
C32 Ti3 C34 56.81(19)
C33 Ti3 C34 34.2(2)
C31 Ti3 C34 56.76(19)
O23 Ti3 Ti1 94.06(10)
O1 Ti3 Ti1 44.18(11)
O13 Ti3 Ti1 44.10(11)
C35 Ti3 Ti1 149.03(16)
C32 Ti3 Ti1 118.44(14)
C33 Ti3 Ti1 139.14(15)
C31 Ti3 Ti1 122.79(15)
C34 Ti3 Ti1 173.24(16)
O23 Ti3 Ti2 28.43(10)
O1 Ti3 Ti2 79.71(11)
O13 Ti3 Ti2 82.44(11)
C35 Ti3 Ti2 126.29(15)
C32 Ti3 Ti2 167.08(14)
C33 Ti3 Ti2 134.21(14)
C31 Ti3 Ti2 155.46(16)
C34 Ti3 Ti2 117.82(13)
Ti1 Ti3 Ti2 65.66(3)

loop_
_geom_bond_atom_site_label_1
_geom_bond_atom_site_label_2
_geom_bond_distance
C1 N1 1.271(6)
C1 C51 1.501(7)
C1 C41 1.514(7)
C11 C15 1.404(8)
C11 C12 1.431(8)
C11 C16 1.494(8)
C11 Ti1 2.389(5)
C12 C13 1.414(7)
C12 C17 1.505(8)
C12 Ti1 2.387(5)
C13 C14 1.412(8)
C13 C18 1.507(8)
C13 Ti1 2.394(5)
C14 C15 1.411(8)
C14 C19 1.509(8)
C14 Ti1 2.369(5)
C15 C20 1.494(8)
C15 Ti1 2.381(5)
C21 C25 1.414(8)
C21 C22 1.422(8)
C21 C26 1.491(8)
C21 Ti2 2.349(5)
C22 C23 1.377(8)
C22 C27 1.503(8)
C22 Ti2 2.362(5)
C23 C24 1.401(7)
C23 C28 1.510(8)
C23 Ti2 2.368(5)
C24 C25 1.416(8)
C24 C29 1.481(8)
C24 Ti2 2.410(5)
C25 C30 1.495(7)
C25 Ti2 2.387(5)
C31 C35 1.402(8)
C31 C32 1.414(8)
C31 C36 1.492(8)
C31 Ti3 2.388(5)
C32 C33 1.406(8)
C32 C37 1.505(8)
C32 Ti3 2.379(5)
C33 C34 1.402(8)
C33 C38 1.496(8)
C33 Ti3 2.380(5)
C34 C35 1.415(8)
C34 C39 1.487(8)
C34 Ti3 2.393(5)
C35 C40 1.492(9)
C35 Ti3 2.375(5)
C41 C46 1.384(8)
C41 C42 1.401(8)
C42 C43 1.352(9)
C43 C44 1.345(11)
C44 C45 1.386(11)
C45 C46 1.420(9)
C46 C47 1.494(9)
C51 C56 1.383(7)
C51 C52 1.397(7)
C52 C53 1.375(8)
C53 C54 1.364(9)
C54 C55 1.361(9)
C55 C56 1.394(8)
N1 Ti2 1.855(4)
O12 Ti1 1.797(3)
O12 Ti2 1.877(3)
O1 Ti3 1.841(3)
O1 Ti1 1.864(3)
O23 Ti3 1.826(4)
O23 Ti2 1.856(3)
O13 Ti3 1.846(3)
O13 Ti1 1.862(3)
Ti1 Ti3 2.6728(11)
Ti1 Ti2 3.2444(12)
Ti2 Ti3 3.2454(13)
